data_1537187
loop_
_publ_author_name
'Z\"urcher, Fabio'
'Nesper, Reinhard'

_publ_section_title
;
 Ba~3~Ge~4~: Polymerization of Zintl Anions in the Solid and Bond Stretching
 Isomerism
;
_journal_coden_ASTM ACIEF5
_journal_issue 23
_journal_name_full 'Angewandte Chemie, International Edition'
_journal_page_first 3314
_journal_page_last 3318
_journal_paper_doi 10.1002/(sici)1521-3773(19981217)37:23<3314::aid-anie3314>3.0.co;2-l
_journal_volume 37
_journal_year 1998
_chemical_formula_sum 'Ba3 Ge4'
_space_group_IT_number 136
_symmetry_space_group_name_Hall '-P 4n 2n'
_symmetry_space_group_name_H-M 'P 42/m n m'
_cell_angle_alpha 90
_cell_angle_beta 90
_cell_angle_gamma 90
_cell_formula_units_Z 4
_cell_length_a 8.621
_cell_length_b 8.621
_cell_length_c 12.031
_cell_volume 894.164
_cod_data_source_file Zuercher_ACIEF5_1998_750.cif
_cod_data_source_block Ba3Ge4
_cod_depositor_comments
;
 Updated bibliographical information.

 Antanas Vaitkus,
 2019-09-13
;
_cod_original_cell_volume 894.1638
_cod_database_code 1537187

loop_
_symmetry_equiv_pos_as_xyz
x,y,z
-y+1/2,x+1/2,z+1/2
-x,-y,z
y+1/2,-x+1/2,z+1/2
x+1/2,-y+1/2,-z+1/2
y,x,-z
-x+1/2,y+1/2,-z+1/2
-y,-x,-z
-x,-y,-z
y-1/2,-x-1/2,-z-1/2
x,y,-z
-y-1/2,x-1/2,-z-1/2
-x-1/2,y-1/2,z-1/2
-y,-x,z
x-1/2,-y-1/2,z-1/2
y,x,z

loop_
_atom_site_label
_atom_site_type_symbol
_atom_site_fract_x
_atom_site_fract_y
_atom_site_fract_z
_atom_site_occupancy
_atom_site_U_iso_or_equiv
Ba2 Ba 0 0 0.32999 1 0.0
Ge1 Ge 0.4148 0.1924 0 1 0.0
Ba1 Ba 0.8351 0.1649 0 1 0.0
Ge2 Ge 0.2 0.2 0.1473 1 0.0
Ba3 Ba 0 0.5 0.25 1 0.0
